data_7043270
loop_
_publ_author_name
'Guo, Qianqian'
'Englert, Ulli'

_publ_section_title
;
 Neutral mixed-metal coordination polymers based on a ditopic
 acetylacetonate, Mg(II) and Ag(I): syntheses, characterization and
 solvent-dependent topologies
;
_journal_name_full 'Dalton Trans.'
_journal_paper_doi 10.1039/C7DT01283G
_journal_year 2017
_chemical_formula_moiety 'C18 H18 Ag Mg N3 O6, C H4 O'
_chemical_formula_sum 'C19 H22 Ag Mg N3 O7'
_chemical_formula_weight 536.57
_chemical_name_systematic
;
 ?
;
_space_group_crystal_system monoclinic
_space_group_IT_number 14
_space_group_name_Hall '-P 2ybc'
_space_group_name_H-M_alt 'P 1 21/c 1'
_symmetry_space_group_name_Hall '-P 2ybc'
_symmetry_space_group_name_H-M 'P 1 21/c 1'
_atom_sites_solution_hydrogens mixed
_audit_creation_method SHELXL-2013
_audit_update_record
;
2017-04-03 deposited with the CCDC.
2017-06-06 downloaded from the CCDC.
;
_cell_angle_alpha 90
_cell_angle_beta 117.1120(10)
_cell_angle_gamma 90
_cell_formula_units_Z 4
_cell_length_a 15.0633(11)
_cell_length_b 10.9872(8)
_cell_length_c 14.9031(11)
_cell_measurement_reflns_used 2835
_cell_measurement_temperature 100(2)
_cell_measurement_theta_max 24.19
_cell_measurement_theta_min 2.40
_cell_volume 2195.5(3)
_computing_cell_refinement 'SAINT (Bruker, 2009)'
_computing_data_collection 'SMART (Bruker, 2002)'
_computing_data_reduction 'SAINT (Bruker, 2009)'
_computing_molecular_graphics 'PLATON (Spek, 2009)'
_computing_publication_material 'SHELXL-2013 (Sheldrick, 2013)'
_computing_structure_refinement 'SHELXL-2013 (Sheldrick, 2013)'
_computing_structure_solution 'SHELXS97 (Sheldrick, 2008)'
_diffrn_ambient_temperature 100(2)
_diffrn_measured_fraction_theta_full 1.000
_diffrn_measured_fraction_theta_max 0.995
_diffrn_measurement_device_type 'CCD area detector'
_diffrn_measurement_method '\w scans'
_diffrn_radiation_type MoK\a
_diffrn_radiation_wavelength 0.71073
_diffrn_reflns_av_R_equivalents 0.0634
_diffrn_reflns_av_unetI/netI 0.0627
_diffrn_reflns_Laue_measured_fraction_full 1.000
_diffrn_reflns_Laue_measured_fraction_max 0.995
_diffrn_reflns_limit_h_max 17
_diffrn_reflns_limit_h_min -18
_diffrn_reflns_limit_k_max 13
_diffrn_reflns_limit_k_min -13
_diffrn_reflns_limit_l_max 18
_diffrn_reflns_limit_l_min -18
_diffrn_reflns_number 19985
_diffrn_reflns_point_group_measured_fraction_full 1.000
_diffrn_reflns_point_group_measured_fraction_max 0.995
_diffrn_reflns_theta_full 25.242
_diffrn_reflns_theta_max 26.672
_diffrn_reflns_theta_min 1.519
_diffrn_source 'Incoatec microsource'
_exptl_absorpt_coefficient_mu 0.992
_exptl_absorpt_correction_T_max 0.7454
_exptl_absorpt_correction_T_min 0.4441
_exptl_absorpt_correction_type multi-scan
_exptl_absorpt_process_details SADABS
_exptl_crystal_colour colourless
_exptl_crystal_density_diffrn 1.623
_exptl_crystal_description plate
_exptl_crystal_F_000 1088
_exptl_crystal_size_max 0.200
_exptl_crystal_size_mid 0.180
_exptl_crystal_size_min 0.150
_refine_diff_density_max 0.697
_refine_diff_density_min -0.543
_refine_diff_density_rms 0.094
_refine_ls_extinction_method none
_refine_ls_goodness_of_fit_ref 1.041
_refine_ls_hydrogen_treatment mixed
_refine_ls_matrix_type full
_refine_ls_number_parameters 291
_refine_ls_number_reflns 4611
_refine_ls_number_restraints 1
_refine_ls_restrained_S_all 1.041
_refine_ls_R_factor_all 0.0424
_refine_ls_R_factor_gt 0.0337
_refine_ls_shift/su_max 0.001
_refine_ls_shift/su_mean 0.000
_refine_ls_structure_factor_coef Fsqd
_refine_ls_weighting_details 'w=1/[\s^2^(Fo^2^)+1.4989P] where P=(Fo^2^+2Fc^2^)/3'
_refine_ls_weighting_scheme calc
_refine_ls_wR_factor_gt 0.0778
_refine_ls_wR_factor_ref 0.0817
_reflns_Friedel_coverage 0.000
_reflns_number_gt 3899
_reflns_number_total 4611
_reflns_threshold_expression 'I > 2\s(I)'
_cod_data_source_file c7dt01283g2.cif
_cod_data_source_block 4
_cod_database_code 7043270
_shelx_space_group_comment
;
The symmetry employed for this shelxl refinement is uniquely defined
by the following loop, which should always be used as a source of
symmetry information in preference to the above space-group names.
They are only intended as comments.
;
_shelx_estimated_absorpt_t_min 0.826
_shelx_estimated_absorpt_t_max 0.865
_shelxl_version_number 2013-4

loop_
_space_group_symop_operation_xyz
'x, y, z'
'-x, y+1/2, -z+1/2'
'-x, -y, -z'
'x, -y-1/2, z-1/2'

loop_
_atom_site_label
_atom_site_type_symbol
_atom_site_fract_x
_atom_site_fract_y
_atom_site_fract_z
_atom_site_U_iso_or_equiv
_atom_site_adp_type
_atom_site_occupancy
_atom_site_site_symmetry_order
_atom_site_calc_flag
_atom_site_refinement_flags_posn
_atom_site_refinement_flags_adp
Mg1 Mg 0.79335(7) 0.37691(8) 0.70776(7) 0.01209(19) Uani 1 1 d . .
O1 O 0.69593(14) 0.23612(16) 0.64636(14) 0.0166(4) Uani 1 1 d . .
O2 O 0.73804(14) 0.38547(16) 0.81007(14) 0.0147(4) Uani 1 1 d . .
O3 O 0.69386(13) 0.50970(17) 0.62744(14) 0.0169(4) Uani 1 1 d . .
O4 O 0.82828(14) 0.37485(16) 0.59151(14) 0.0147(4) Uani 1 1 d . .
O5 O 0.90301(13) 0.50571(16) 0.78978(13) 0.0142(4) Uani 1 1 d . .
O6 O 0.90323(13) 0.25388(16) 0.78350(13) 0.0145(4) Uani 1 1 d . .
C1 C 0.5753(2) 0.0812(3) 0.6078(2) 0.0212(6) Uani 1 1 d . .
H1A H 0.5907 0.0685 0.5513 0.032 Uiso 1 1 calc R U
H1B H 0.5038 0.0972 0.5817 0.032 Uiso 1 1 calc R U
H1C H 0.5933 0.0082 0.6502 0.032 Uiso 1 1 calc R U
C2 C 0.63367(19) 0.1882(2) 0.6693(2) 0.0142(6) Uani 1 1 d . .
C3 C 0.61588(18) 0.2305(2) 0.75031(19) 0.0124(5) Uani 1 1 d . .
C4 C 0.6684(2) 0.3291(2) 0.8157(2) 0.0140(6) Uani 1 1 d . .
C5 C 0.6402(2) 0.3660(3) 0.8962(2) 0.0205(6) Uani 1 1 d . .
H5A H 0.6627 0.3035 0.9490 0.031 Uiso 1 1 calc R U
H5B H 0.5676 0.3747 0.8668 0.031 Uiso 1 1 calc R U
H5C H 0.6721 0.4437 0.9256 0.031 Uiso 1 1 calc R U
C6 C 0.5407(2) 0.1706(2) 0.7667(2) 0.0147(6) Uani 1 1 d . .
C7 C 0.5859(3) 0.6457(3) 0.5008(3) 0.0304(8) Uani 1 1 d . .
H7A H 0.5585 0.6561 0.5487 0.046 Uiso 1 1 calc R U
H7B H 0.5329 0.6191 0.4356 0.046 Uiso 1 1 calc R U
H7C H 0.6133 0.7234 0.4924 0.046 Uiso 1 1 calc R U
C8 C 0.66745(19) 0.5514(2) 0.5403(2) 0.0160(6) Uani 1 1 d . .
C9 C 0.71204(19) 0.5146(2) 0.4780(2) 0.0141(5) Uani 1 1 d . .
C10 C 0.79143(19) 0.4287(2) 0.50826(19) 0.0120(5) Uani 1 1 d . .
C11 C 0.8375(2) 0.3994(2) 0.4396(2) 0.0174(6) Uani 1 1 d . .
H11A H 0.9055 0.4319 0.4687 0.026 Uiso 1 1 calc R U
H11B H 0.7975 0.4364 0.3734 0.026 Uiso 1 1 calc R U
H11C H 0.8393 0.3110 0.4322 0.026 Uiso 1 1 calc R U
C12 C 0.6794(2) 0.5739(2) 0.3830(2) 0.0150(6) Uani 1 1 d . .
C13 C 1.0495(2) 0.6061(2) 0.9077(2) 0.0212(6) Uani 1 1 d . .
H13A H 1.0818 0.6322 0.8668 0.032 Uiso 1 1 calc R U
H13B H 1.1005 0.5887 0.9765 0.032 Uiso 1 1 calc R U
H13C H 1.0055 0.6709 0.9092 0.032 Uiso 1 1 calc R U
C14 C 0.9893(2) 0.4932(2) 0.86255(19) 0.0140(5) Uani 1 1 d . .
C15 C 1.0323(2) 0.3775(2) 0.9008(2) 0.0143(6) Uani 1 1 d . .
C16 C 0.98783(19) 0.2631(2) 0.85531(19) 0.0125(5) Uani 1 1 d . .
C17 C 1.0480(2) 0.1499(2) 0.8963(2) 0.0171(6) Uani 1 1 d . .
H17A H 1.0076 0.0787 0.8618 0.026 Uiso 1 1 calc R U
H17B H 1.0685 0.1439 0.9687 0.026 Uiso 1 1 calc R U
H17C H 1.1073 0.1528 0.8853 0.026 Uiso 1 1 calc R U
C18 C 1.1274(2) 0.3723(2) 0.9866(2) 0.0200(6) Uani 1 1 d . .
N1 N 0.47994(18) 0.1219(2) 0.77971(19) 0.0202(5) Uani 1 1 d . .
N2 N 0.65445(19) 0.6235(2) 0.30734(19) 0.0215(5) Uani 1 1 d . .
N3 N 1.2021(2) 0.3647(2) 1.0579(2) 0.0264(6) Uani 1 1 d . .
Ag1 Ag 0.31637(2) 0.15133(2) 0.72434(2) 0.01827(8) Uani 1 1 d . .
O7 O 0.19255(16) 0.23110(19) 0.77623(16) 0.0244(5) Uani 1 1 d D .
H7O H 0.155(3) 0.173(3) 0.747(3) 0.052(13) Uiso 1 1 d D .
C19 C 0.1410(3) 0.3397(3) 0.7268(3) 0.0284(7) Uani 1 1 d . .
H19A H 0.1816 0.4108 0.7611 0.043 Uiso 1 1 calc R U
H19B H 0.0771 0.3440 0.7289 0.043 Uiso 1 1 calc R U
H19C H 0.1292 0.3387 0.6564 0.043 Uiso 1 1 calc R U

loop_
_atom_site_aniso_label
_atom_site_aniso_U_11
_atom_site_aniso_U_22
_atom_site_aniso_U_33
_atom_site_aniso_U_23
_atom_site_aniso_U_13
_atom_site_aniso_U_12
Mg1 0.0115(4) 0.0133(4) 0.0130(4) -0.0001(3) 0.0069(4) 0.0002(3)
O1 0.0177(10) 0.0182(9) 0.0165(10) -0.0027(8) 0.0101(8) -0.0030(8)
O2 0.0141(10) 0.0162(9) 0.0163(10) -0.0015(8) 0.0092(8) -0.0026(8)
O3 0.0155(10) 0.0219(10) 0.0155(10) 0.0037(8) 0.0088(8) 0.0059(8)
O4 0.0168(10) 0.0137(9) 0.0175(10) 0.0012(7) 0.0112(8) 0.0010(7)
O5 0.0130(9) 0.0134(9) 0.0159(9) 0.0021(7) 0.0063(8) 0.0018(7)
O6 0.0127(9) 0.0146(9) 0.0150(9) 0.0002(7) 0.0054(8) 0.0002(7)
C1 0.0237(16) 0.0222(15) 0.0172(14) -0.0038(12) 0.0088(12) -0.0099(12)
C2 0.0099(13) 0.0163(13) 0.0136(13) 0.0004(11) 0.0029(11) -0.0009(10)
C3 0.0080(12) 0.0155(12) 0.0148(13) 0.0015(10) 0.0061(11) 0.0001(10)
C4 0.0129(13) 0.0147(12) 0.0141(13) 0.0047(10) 0.0059(11) 0.0038(10)
C5 0.0224(16) 0.0225(14) 0.0223(16) -0.0004(12) 0.0150(13) -0.0003(12)
C6 0.0138(14) 0.0153(13) 0.0142(14) 0.0004(10) 0.0056(11) 0.0023(11)
C7 0.0302(18) 0.0386(18) 0.0264(17) 0.0116(14) 0.0164(15) 0.0229(15)
C8 0.0117(13) 0.0180(13) 0.0178(14) -0.0006(11) 0.0063(11) 0.0006(11)
C9 0.0131(13) 0.0138(12) 0.0155(13) -0.0003(10) 0.0065(11) -0.0013(10)
C10 0.0145(13) 0.0099(11) 0.0131(13) -0.0051(10) 0.0076(11) -0.0062(10)
C11 0.0214(15) 0.0174(13) 0.0196(14) -0.0007(11) 0.0146(12) -0.0001(12)
C12 0.0135(13) 0.0116(12) 0.0209(15) -0.0018(11) 0.0087(12) -0.0016(10)
C13 0.0217(15) 0.0171(13) 0.0218(15) -0.0004(12) 0.0073(13) -0.0027(12)
C14 0.0145(13) 0.0168(13) 0.0146(13) -0.0013(10) 0.0099(11) -0.0021(11)
C15 0.0121(13) 0.0157(13) 0.0137(13) -0.0005(10) 0.0046(11) 0.0012(10)
C16 0.0152(13) 0.0163(13) 0.0125(13) 0.0032(10) 0.0121(11) 0.0009(11)
C17 0.0171(14) 0.0166(13) 0.0204(15) 0.0024(11) 0.0108(12) 0.0038(11)
C18 0.0225(16) 0.0173(14) 0.0195(15) -0.0006(11) 0.0088(14) -0.0018(12)
N1 0.0158(12) 0.0235(12) 0.0229(13) 0.0014(10) 0.0102(11) -0.0009(10)
N2 0.0242(14) 0.0197(12) 0.0215(14) 0.0020(10) 0.0111(11) 0.0007(10)
N3 0.0243(14) 0.0191(12) 0.0240(14) 0.0003(10) 0.0008(12) 0.0003(11)
Ag1 0.01237(13) 0.02335(12) 0.01799(13) 0.00133(8) 0.00595(10) -0.00064(8)
O7 0.0301(12) 0.0184(10) 0.0280(12) -0.0016(9) 0.0162(10) -0.0063(9)
C19 0.0360(19) 0.0203(15) 0.0378(19) 0.0009(13) 0.0245(17) -0.0004(13)

loop_
_atom_type_symbol
_atom_type_description
_atom_type_scat_dispersion_real
_atom_type_scat_dispersion_imag
_atom_type_scat_source
C C 0.0033 0.0016 'International Tables Vol C Tables 4.2.6.8 and 6.1.1.4'
H H 0.0000 0.0000 'International Tables Vol C Tables 4.2.6.8 and 6.1.1.4'
N N 0.0061 0.0033 'International Tables Vol C Tables 4.2.6.8 and 6.1.1.4'
O O 0.0106 0.0060 'International Tables Vol C Tables 4.2.6.8 and 6.1.1.4'
Mg Mg 0.0486 0.0363 'International Tables Vol C Tables 4.2.6.8 and 6.1.1.4'
Ag Ag -0.8971 1.1015 'International Tables Vol C Tables 4.2.6.8 and 6.1.1.4'

loop_
_geom_angle_atom_site_label_1
_geom_angle_atom_site_label_2
_geom_angle_atom_site_label_3
_geom_angle
_geom_angle_site_symmetry_1
_geom_angle_site_symmetry_3
O4 Mg1 O6 90.25(8) . .
O4 Mg1 O1 91.26(8) . .
O6 Mg1 O1 88.97(8) . .
O4 Mg1 O3 85.07(8) . .
O6 Mg1 O3 173.69(9) . .
O1 Mg1 O3 95.34(8) . .
O4 Mg1 O2 171.84(9) . .
O6 Mg1 O2 96.99(8) . .
O1 Mg1 O2 85.13(8) . .
O3 Mg1 O2 87.98(8) . .
O4 Mg1 O5 93.63(8) . .
O6 Mg1 O5 84.21(8) . .
O1 Mg1 O5 171.62(9) . .
O3 Mg1 O5 91.85(8) . .
O2 Mg1 O5 90.85(8) . .
C2 O1 Mg1 132.24(18) . .
C4 O2 Mg1 131.65(18) . .
C8 O3 Mg1 131.86(18) . .
C10 O4 Mg1 132.11(17) . .
C14 O5 Mg1 131.01(17) . .
C16 O6 Mg1 132.91(17) . .
C2 C1 H1A 109.5 . .
C2 C1 H1B 109.5 . .
H1A C1 H1B 109.5 . .
C2 C1 H1C 109.5 . .
H1A C1 H1C 109.5 . .
H1B C1 H1C 109.5 . .
O1 C2 C3 123.1(2) . .
O1 C2 C1 117.8(2) . .
C3 C2 C1 119.1(2) . .
C6 C3 C2 117.7(2) . .
C6 C3 C4 118.0(2) . .
C2 C3 C4 124.3(2) . .
O2 C4 C3 123.3(2) . .
O2 C4 C5 118.1(2) . .
C3 C4 C5 118.6(2) . .
C4 C5 H5A 109.5 . .
C4 C5 H5B 109.5 . .
H5A C5 H5B 109.5 . .
C4 C5 H5C 109.5 . .
H5A C5 H5C 109.5 . .
H5B C5 H5C 109.5 . .
N1 C6 C3 179.7(3) . .
C8 C7 H7A 109.5 . .
C8 C7 H7B 109.5 . .
H7A C7 H7B 109.5 . .
C8 C7 H7C 109.5 . .
H7A C7 H7C 109.5 . .
H7B C7 H7C 109.5 . .
O3 C8 C9 123.1(2) . .
O3 C8 C7 118.2(2) . .
C9 C8 C7 118.7(2) . .
C10 C9 C12 118.5(2) . .
C10 C9 C8 123.7(2) . .
C12 C9 C8 117.6(2) . .
O4 C10 C9 123.7(2) . .
O4 C10 C11 115.9(2) . .
C9 C10 C11 120.3(2) . .
C10 C11 H11A 109.5 . .
C10 C11 H11B 109.5 . .
H11A C11 H11B 109.5 . .
C10 C11 H11C 109.5 . .
H11A C11 H11C 109.5 . .
H11B C11 H11C 109.5 . .
N2 C12 C9 178.6(3) . .
C14 C13 H13A 109.5 . .
C14 C13 H13B 109.5 . .
H13A C13 H13B 109.5 . .
C14 C13 H13C 109.5 . .
H13A C13 H13C 109.5 . .
H13B C13 H13C 109.5 . .
O5 C14 C15 122.9(2) . .
O5 C14 C13 118.0(2) . .
C15 C14 C13 119.1(2) . .
C18 C15 C14 119.0(2) . .
C18 C15 C16 116.8(2) . .
C14 C15 C16 124.2(2) . .
O6 C16 C15 123.6(2) . .
O6 C16 C17 118.5(2) . .
C15 C16 C17 117.9(2) . .
C16 C17 H17A 109.5 . .
C16 C17 H17B 109.5 . .
H17A C17 H17B 109.5 . .
C16 C17 H17C 109.5 . .
H17A C17 H17C 109.5 . .
H17B C17 H17C 109.5 . .
N3 C18 C15 176.8(3) . .
C6 N1 Ag1 134.2(2) . .
C12 N2 Ag1 128.6(2) . 3_666
C18 N3 Ag1 160.9(3) . 4_666
N1 Ag1 N3 123.07(10) . 4_465
N1 Ag1 O7 142.56(8) . .
N3 Ag1 O7 93.67(9) 4_465 .
N1 Ag1 N2 87.44(8) . 3_666
N3 Ag1 N2 88.98(8) 4_465 3_666
O7 Ag1 N2 86.19(7) . 3_666
C19 O7 Ag1 116.22(17) . .
C19 O7 H7O 107(3) . .
Ag1 O7 H7O 90(3) . .
O7 C19 H19A 109.5 . .
O7 C19 H19B 109.5 . .
H19A C19 H19B 109.5 . .
O7 C19 H19C 109.5 . .
H19A C19 H19C 109.5 . .
H19B C19 H19C 109.5 . .

loop_
_geom_bond_atom_site_label_1
_geom_bond_atom_site_label_2
_geom_bond_distance
_geom_bond_site_symmetry_2
Mg1 O4 2.027(2) .
Mg1 O6 2.034(2) .
Mg1 O1 2.040(2) .
Mg1 O3 2.043(2) .
Mg1 O2 2.046(2) .
Mg1 O5 2.094(2) .
O1 C2 1.251(3) .
O2 C4 1.253(3) .
O3 C8 1.258(3) .
O4 C10 1.253(3) .
O5 C14 1.264(3) .
O6 C16 1.240(3) .
C1 C2 1.504(4) .
C1 H1A 0.9800 .
C1 H1B 0.9800 .
C1 H1C 0.9800 .
C2 C3 1.428(4) .
C3 C6 1.424(4) .
C3 C4 1.431(4) .
C4 C5 1.499(4) .
C5 H5A 0.9800 .
C5 H5B 0.9800 .
C5 H5C 0.9800 .
C6 N1 1.150(4) .
C7 C8 1.507(4) .
C7 H7A 0.9800 .
C7 H7B 0.9800 .
C7 H7C 0.9800 .
C8 C9 1.431(4) .
C9 C10 1.426(4) .
C9 C12 1.427(4) .
C10 C11 1.509(4) .
C11 H11A 0.9800 .
C11 H11B 0.9800 .
C11 H11C 0.9800 .
C12 N2 1.150(3) .
C13 C14 1.502(4) .
C13 H13A 0.9800 .
C13 H13B 0.9800 .
C13 H13C 0.9800 .
C14 C15 1.423(4) .
C15 C18 1.422(4) .
C15 C16 1.440(4) .
C16 C17 1.496(3) .
C17 H17A 0.9800 .
C17 H17B 0.9800 .
C17 H17C 0.9800 .
C18 N3 1.145(4) .
N1 Ag1 2.237(2) .
N2 Ag1 2.594(2) 3_666
N3 Ag1 2.293(3) 4_666
Ag1 N3 2.293(3) 4_465
Ag1 O7 2.482(2) .
Ag1 N2 2.594(2) 3_666
O7 C19 1.431(4) .
O7 H7O 0.838(19) .
C19 H19A 0.9800 .
C19 H19B 0.9800 .
C19 H19C 0.9800 .
